data_7104729
loop_
_publ_author_name
'Jiang, Chunfang'
'Blacque, Olivier'
'Berke, Heinz'

_publ_section_title
;
 Metal-free hydrogen activation and hydrogenation of imines by
 1,8-bis(dipentafluorophenylboryl)naphthalene.
;
_journal_issue 37
_journal_name_full 'Chemical communications (Cambridge, England)'
_journal_page_first 5518
_journal_page_last 5520
_journal_paper_doi 10.1039/b909620e
_journal_volume 34
_journal_year 2009
_chemical_formula_moiety '4(C60 H28 B2 F20 N2), C6 H14, 3(C H Cl3)'
_chemical_formula_sum 'C249 H129 B8 Cl9 F80 N8'
_chemical_formula_weight 5158.14
_chemical_name_common bis(dipentafluorophenylboryl)-naphthalene-dibenzophenoneimine
_chemical_name_systematic
;
bis(dipentafluorophenylboryl)-naphthalene-dibenzophenoneimine
;
_space_group_IT_number 14
_symmetry_cell_setting monoclinic
_symmetry_space_group_name_Hall '-P 2yn'
_symmetry_space_group_name_H-M 'P 1 21/n 1'
_atom_sites_solution_hydrogens geom
_atom_sites_solution_primary direct
_atom_sites_solution_secondary difmap
_audit_creation_method SHELXL-97
_cell_angle_alpha 90.00
_cell_angle_beta 98.977(1)
_cell_angle_gamma 90.00
_cell_formula_units_Z 2
_cell_length_a 19.6245(2)
_cell_length_b 24.8943(3)
_cell_length_c 22.7758(3)
_cell_measurement_reflns_used 34641
_cell_measurement_temperature 183(2)
_cell_measurement_theta_max 28.8164
_cell_measurement_theta_min 2.2973
_cell_volume 10990.6(2)
_computing_cell_refinement ' CrysAlisPro Software, Oxford Diffraction Ltd., Version 1.171.32'
_computing_data_collection ' CrysAlisPro Software, Oxford Diffraction Ltd., Version 1.171.32'
_computing_data_reduction ' CrysAlisPro Software, Oxford Diffraction Ltd., Version 1.171.32'
_computing_molecular_graphics
; ORTEP-3 for Windows, Version 2.01.
Farrugia, L. J. (1997). J. Appl. Cryst. 30, 565.
;
_computing_publication_material
; WinGX -- An integrated system of Windows programs for the solution,
refinment and analysis of single crystal X-ray diffraction data,
Version 1.80.00.
Farrugia, L. J. (1999). J. Appl. Cryst. 32, 837-838.
SHELXL97. Program for crystal structure refinement.
Sheldrick, G.M. (2008). Acta Cryst. A64, 112-122.
PLATON for Windows, Version 1.12.
Spek, A. L. (2003). J. Appl. Cryst. 36, 7-13.
;
_computing_structure_refinement
; SHELXL97. Program for crystal structure refinement.
Sheldrick, G.M. (2008). Acta Cryst. A64, 112-122.
;
_computing_structure_solution
; SHELXS97. Program for Crystal Structure solution.
Sheldrick, G.M. (2008). Acta Cryst. A64, 112-122.
;
_diffrn_ambient_temperature 183(2)
_diffrn_detector_area_resol_mean 10.4498
_diffrn_measured_fraction_theta_full 0.999
_diffrn_measured_fraction_theta_max 0.999
_diffrn_measurement_device_type
; Oxford Diffraction (2007). Oxford Diffraction Ltd.,
Xcalibur CCD system
;
_diffrn_measurement_method 'omega scans'
_diffrn_radiation_monochromator graphite
_diffrn_radiation_source 'Enhance (Mo) X-ray Source'
_diffrn_radiation_type MoK\a
_diffrn_radiation_wavelength 0.71073
_diffrn_reflns_av_R_equivalents 0.0395
_diffrn_reflns_av_sigmaI/netI 0.0458
_diffrn_reflns_limit_h_max 23
_diffrn_reflns_limit_h_min -23
_diffrn_reflns_limit_k_max 30
_diffrn_reflns_limit_k_min -30
_diffrn_reflns_limit_l_max 27
_diffrn_reflns_limit_l_min -27
_diffrn_reflns_number 113766
_diffrn_reflns_theta_full 25.68
_diffrn_reflns_theta_max 25.68
_diffrn_reflns_theta_min 2.30
_diffrn_standards_decay_% 0
_diffrn_standards_interval_count 50
_diffrn_standards_interval_time 150
_diffrn_standards_number 2
_exptl_absorpt_coefficient_mu 0.243
_exptl_absorpt_correction_T_max 0.957
_exptl_absorpt_correction_T_min 0.894
_exptl_absorpt_correction_type multi-scan
_exptl_absorpt_process_details
;
CrysAlis Software system, Oxford Diffraction Ltd.,
Version 1.171.32.
Empirical absorption correction using spherical harmonics,
implemented in SCALE3 ABSPACK scaling algorithm.
;
_exptl_crystal_colour yellow
_exptl_crystal_density_diffrn 1.559
_exptl_crystal_density_method 'not measured'
_exptl_crystal_description block
_exptl_crystal_F_000 5184
_exptl_crystal_size_max 0.32
_exptl_crystal_size_mid 0.27
_exptl_crystal_size_min 0.18
_refine_diff_density_max 2.447
_refine_diff_density_min -0.644
_refine_diff_density_rms 0.078
_refine_ls_extinction_method none
_refine_ls_goodness_of_fit_ref 1.038
_refine_ls_hydrogen_treatment constr
_refine_ls_matrix_type full
_refine_ls_number_parameters 1599
_refine_ls_number_reflns 20853
_refine_ls_number_restraints 6
_refine_ls_restrained_S_all 1.041
_refine_ls_R_factor_all 0.1106
_refine_ls_R_factor_gt 0.0696
_refine_ls_shift/su_max 0.001
_refine_ls_shift/su_mean 0.000
_refine_ls_structure_factor_coef Fsqd
_refine_ls_weighting_details 'w=1/[\s^2^(Fo^2^)+(0.1255P)^2^+4.4426P] where P=(Fo^2^+2Fc^2^)/3'
_refine_ls_weighting_scheme calc
_refine_ls_wR_factor_gt 0.1941
_refine_ls_wR_factor_ref 0.2138
_reflns_number_gt 13444
_reflns_number_total 20853
_reflns_threshold_expression >2sigma(I)
_cod_data_source_file b909620e.txt
_cod_data_source_block 3
_cod_original_sg_symbol_H-M 'P 21/n'
_cod_database_code 7104729

loop_
_symmetry_equiv_pos_as_xyz
'x, y, z'
'-x+1/2, y+1/2, -z+1/2'
'-x, -y, -z'
'x-1/2, -y-1/2, z-1/2'

loop_
_atom_site_label
_atom_site_type_symbol
_atom_site_fract_x
_atom_site_fract_y
_atom_site_fract_z
_atom_site_U_iso_or_equiv
_atom_site_adp_type
_atom_site_occupancy
_atom_site_symmetry_multiplicity
_atom_site_calc_flag
_atom_site_refinement_flags
_atom_site_disorder_assembly
_atom_site_disorder_group
C1 C 0.25775(16) 0.53148(12) 0.30981(14) 0.0223(7) Uani 1 1 d . . .
C2 C 0.30052(17) 0.56182(14) 0.35084(16) 0.0302(8) Uani 1 1 d . . .
H2 H 0.3251 0.5444 0.3836 0.036 Uiso 1 1 calc R . .
C3 C 0.3090(2) 0.61791(15) 0.34587(18) 0.0419(10) Uani 1 1 d . . .
H3 H 0.3428 0.6361 0.3716 0.050 Uiso 1 1 calc R . .
C4 C 0.2669(2) 0.64464(15) 0.30290(19) 0.0461(10) Uani 1 1 d . . .
H4 H 0.2668 0.6820 0.3028 0.055 Uiso 1 1 calc R . .
C5 C 0.2229(2) 0.61624(13) 0.25793(16) 0.0348(9) Uani 1 1 d . . .
C6 C 0.22674(16) 0.55872(12) 0.25630(14) 0.0235(7) Uani 1 1 d . . .
C7 C 0.1758(2) 0.64387(15) 0.21573(19) 0.0442(10) Uani 1 1 d . . .
H7 H 0.1724 0.6811 0.2180 0.053 Uiso 1 1 calc R . .
C8 C 0.1351(2) 0.61701(15) 0.17169(18) 0.0419(10) Uani 1 1 d . . .
H8 H 0.0984 0.6341 0.1483 0.050 Uiso 1 1 calc R . .
C9 C 0.14979(18) 0.56230(14) 0.16224(16) 0.0312(8) Uani 1 1 d . . .
H9 H 0.1258 0.5451 0.1290 0.037 Uiso 1 1 calc R . .
C10 C 0.19828(16) 0.53310(12) 0.20027(14) 0.0236(7) Uani 1 1 d . . .
C11 C 0.22291(15) 0.48792(13) 0.40679(14) 0.0222(7) Uani 1 1 d . . .
C12 C 0.25551(17) 0.46055(13) 0.45618(14) 0.0266(8) Uani 1 1 d . . .
C13 C 0.2512(2) 0.47455(16) 0.51418(16) 0.0394(9) Uani 1 1 d . . .
C14 C 0.2126(2) 0.51902(18) 0.52505(17) 0.0478(11) Uani 1 1 d . . .
C15 C 0.1796(2) 0.54739(15) 0.47807(17) 0.0404(9) Uani 1 1 d . . .
C16 C 0.18506(17) 0.53219(14) 0.42073(15) 0.0281(8) Uani 1 1 d . . .
C17 C 0.26691(15) 0.41788(12) 0.32798(13) 0.0188(7) Uani 1 1 d . . .
C18 C 0.33869(16) 0.41452(13) 0.33873(15) 0.0270(8) Uani 1 1 d . . .
C19 C 0.37552(17) 0.36749(15) 0.33980(18) 0.0376(9) Uani 1 1 d . . .
C20 C 0.34098(18) 0.31916(14) 0.32984(16) 0.0323(8) Uani 1 1 d . . .
C21 C 0.27078(17) 0.31974(13) 0.31866(14) 0.0254(7) Uani 1 1 d . . .
C22 C 0.23598(15) 0.36831(12) 0.31704(13) 0.0195(7) Uani 1 1 d . . .
C23 C 0.08877(15) 0.46387(12) 0.31475(14) 0.0214(7) Uani 1 1 d . . .
C24 C 0.02933(16) 0.47666(14) 0.26857(14) 0.0267(8) Uani 1 1 d . . .
C25 C -0.02161(18) 0.43934(17) 0.25175(17) 0.0403(9) Uani 1 1 d . . .
H25 H -0.0196 0.4060 0.2703 0.048 Uiso 1 1 calc R . .
C26 C -0.0762(2) 0.4515(2) 0.20692(19) 0.0551(12) Uani 1 1 d . . .
H26 H -0.1098 0.4259 0.1944 0.066 Uiso 1 1 calc R . .
C27 C -0.0802(2) 0.5015(2) 0.18142(18) 0.0590(14) Uani 1 1 d . . .
H27 H -0.1171 0.5100 0.1521 0.071 Uiso 1 1 calc R . .
C28 C -0.0303(2) 0.53875(19) 0.19881(19) 0.0504(11) Uani 1 1 d . . .
H28 H -0.0334 0.5726 0.1812 0.060 Uiso 1 1 calc R . .
C29 C 0.02501(19) 0.52689(15) 0.24223(16) 0.0360(9) Uani 1 1 d . . .
H29 H 0.0590 0.5525 0.2537 0.043 Uiso 1 1 calc R . .
C30 C 0.07257(15) 0.44505(13) 0.37275(14) 0.0241(7) Uani 1 1 d . . .
C31 C 0.10934(16) 0.40659(13) 0.40849(14) 0.0257(7) Uani 1 1 d . . .
H31 H 0.1482 0.3910 0.3969 0.031 Uiso 1 1 calc R . .
C32 C 0.08854(19) 0.39109(15) 0.46156(16) 0.0368(9) Uani 1 1 d . . .
H32 H 0.1135 0.3651 0.4852 0.044 Uiso 1 1 calc R . .
C33 C 0.0310(2) 0.41398(18) 0.47946(17) 0.0456(10) Uani 1 1 d . . .
H33 H 0.0173 0.4036 0.5150 0.055 Uiso 1 1 calc R . .
C34 C -0.00558(19) 0.45209(18) 0.44444(17) 0.0457(10) Uani 1 1 d . . .
H34 H -0.0441 0.4678 0.4565 0.055 Uiso 1 1 calc R . .
C35 C 0.01424(17) 0.46751(16) 0.39119(16) 0.0356(9) Uani 1 1 d . . .
H35 H -0.0115 0.4930 0.3675 0.043 Uiso 1 1 calc R . .
C36 C 0.21356(16) 0.42207(12) 0.17429(13) 0.0197(7) Uani 1 1 d . . .
C37 C 0.14369(16) 0.40927(13) 0.16338(14) 0.0241(7) Uani 1 1 d . . .
C38 C 0.11816(16) 0.35778(14) 0.16174(16) 0.0314(8) Uani 1 1 d . . .
C39 C 0.16289(17) 0.31502(13) 0.17076(16) 0.0299(8) Uani 1 1 d . . .
C40 C 0.23239(16) 0.32493(13) 0.18103(14) 0.0246(7) Uani 1 1 d . . .
C41 C 0.25596(15) 0.37714(12) 0.18309(13) 0.0204(7) Uani 1 1 d . . .
C42 C 0.23478(16) 0.50236(13) 0.09754(14) 0.0257(7) Uani 1 1 d . . .
C43 C 0.20977(17) 0.47166(14) 0.04779(15) 0.0287(8) Uani 1 1 d . . .
C44 C 0.20846(18) 0.48844(16) -0.01018(16) 0.0373(9) Uani 1 1 d . . .
C45 C 0.2315(2) 0.53857(17) -0.02110(17) 0.0436(10) Uani 1 1 d . . .
C46 C 0.2571(2) 0.57101(15) 0.02606(19) 0.0424(10) Uani 1 1 d . . .
C47 C 0.25784(18) 0.55257(14) 0.08321(16) 0.0314(8) Uani 1 1 d . . .
C48 C 0.37757(16) 0.49389(13) 0.18405(15) 0.0269(8) Uani 1 1 d . . .
C49 C 0.43675(17) 0.50790(15) 0.22895(16) 0.0338(9) Uani 1 1 d . . .
C50 C 0.43208(19) 0.54709(15) 0.27171(16) 0.0380(9) Uani 1 1 d . . .
H50 H 0.3909 0.5656 0.2715 0.046 Uiso 1 1 calc R . .
C51 C 0.4882(2) 0.55871(19) 0.31445(18) 0.0499(11) Uani 1 1 d . . .
H51 H 0.4844 0.5847 0.3431 0.060 Uiso 1 1 calc R . .
C52 C 0.5481(2) 0.5327(2) 0.3148(2) 0.0655(14) Uani 1 1 d . . .
H52 H 0.5856 0.5407 0.3438 0.079 Uiso 1 1 calc R . .
C53 C 0.5547(2) 0.4940(3) 0.2720(2) 0.0735(16) Uani 1 1 d . . .
H53 H 0.5965 0.4762 0.2727 0.088 Uiso 1 1 calc R . .
C54 C 0.4999(2) 0.4816(2) 0.2289(2) 0.0573(12) Uani 1 1 d . . .
H54 H 0.5047 0.4561 0.1999 0.069 Uiso 1 1 calc R . .
C55 C 0.38939(15) 0.48886(14) 0.12165(15) 0.0288(8) Uani 1 1 d . . .
C56 C 0.36711(17) 0.44586(15) 0.08498(16) 0.0340(9) Uani 1 1 d . . .
H56 H 0.3452 0.4169 0.0998 0.041 Uiso 1 1 calc R . .
C57 C 0.37739(19) 0.44605(18) 0.02659(18) 0.0469(11) Uani 1 1 d . . .
H57 H 0.3630 0.4169 0.0022 0.056 Uiso 1 1 calc R . .
C58 C 0.40892(19) 0.4892(2) 0.00406(18) 0.0524(12) Uani 1 1 d . . .
H58 H 0.4145 0.4896 -0.0358 0.063 Uiso 1 1 calc R . .
C59 C 0.4323(2) 0.53184(19) 0.04039(19) 0.0524(11) Uani 1 1 d . . .
H59 H 0.4542 0.5607 0.0252 0.063 Uiso 1 1 calc R . .
C60 C 0.42320(18) 0.53158(17) 0.09916(17) 0.0429(10) Uani 1 1 d . . .
H60 H 0.4397 0.5600 0.1239 0.052 Uiso 1 1 calc R . .
B1 B 0.22746(17) 0.47508(14) 0.33612(15) 0.0195(8) Uani 1 1 d . . .
B2 B 0.23887(18) 0.48443(14) 0.16834(16) 0.0211(8) Uani 1 1 d . . .
N1 N 0.15012(12) 0.47151(10) 0.30171(11) 0.0200(6) Uani 1 1 d . . .
H1 H 0.1488 0.4759 0.2641 0.024 Uiso 1 1 calc R . .
N2 N 0.31733(13) 0.48945(10) 0.20013(11) 0.0217(6) Uani 1 1 d . . .
H2A H 0.3203 0.4891 0.2382 0.026 Uiso 1 1 calc R . .
F1 F 0.29318(10) 0.41618(8) 0.45070(8) 0.0366(5) Uani 1 1 d . . .
F2 F 0.28487(14) 0.44620(10) 0.55975(9) 0.0576(7) Uani 1 1 d . . .
F3 F 0.20771(18) 0.53265(13) 0.58104(10) 0.0875(11) Uani 1 1 d . . .
F4 F 0.14112(15) 0.59057(10) 0.48799(11) 0.0651(8) Uani 1 1 d . . .
F5 F 0.14935(10) 0.56227(8) 0.37701(8) 0.0356(5) Uani 1 1 d . . .
F6 F 0.37612(10) 0.45955(8) 0.35170(11) 0.0469(6) Uani 1 1 d . . .
F7 F 0.44479(10) 0.36773(10) 0.35086(14) 0.0675(8) Uani 1 1 d . . .
F8 F 0.37614(11) 0.27305(8) 0.33037(11) 0.0502(6) Uani 1 1 d . . .
F9 F 0.23618(10) 0.27346(7) 0.30807(9) 0.0349(5) Uani 1 1 d . . .
F10 F 0.16658(9) 0.36361(7) 0.30276(8) 0.0287(4) Uani 1 1 d . . .
F11 F 0.09707(9) 0.44906(8) 0.15095(10) 0.0368(5) Uani 1 1 d . . .
F12 F 0.04978(10) 0.34880(9) 0.15057(12) 0.0568(7) Uani 1 1 d . . .
F13 F 0.13910(11) 0.26465(8) 0.17040(11) 0.0493(6) Uani 1 1 d . . .
F14 F 0.27690(9) 0.28383(7) 0.19012(9) 0.0324(5) Uani 1 1 d . . .
F15 F 0.32531(9) 0.38222(7) 0.19496(9) 0.0311(5) Uani 1 1 d . . .
F16 F 0.18776(11) 0.42087(8) 0.05324(8) 0.0402(5) Uani 1 1 d . . .
F17 F 0.18663(12) 0.45506(10) -0.05533(9) 0.0530(6) Uani 1 1 d . . .
F18 F 0.23131(15) 0.55554(12) -0.07695(10) 0.0703(8) Uani 1 1 d . . .
F19 F 0.28283(14) 0.61971(9) 0.01657(11) 0.0619(7) Uani 1 1 d . . .
F20 F 0.28673(11) 0.58593(8) 0.12737(9) 0.0405(5) Uani 1 1 d . . .
C61 C 0.21638(16) 0.72235(12) 0.68835(15) 0.0244(7) Uani 1 1 d . . .
C62 C 0.17380(18) 0.69336(14) 0.64511(16) 0.0334(8) Uani 1 1 d . . .
H62 H 0.1538 0.7114 0.6110 0.040 Uiso 1 1 calc R . .
C63 C 0.1593(2) 0.63850(15) 0.65003(19) 0.0441(10) Uani 1 1 d . . .
H63 H 0.1259 0.6217 0.6227 0.053 Uiso 1 1 calc R . .
C64 C 0.1956(2) 0.61046(15) 0.6960(2) 0.0473(11) Uani 1 1 d . . .
H64 H 0.1930 0.5732 0.6964 0.057 Uiso 1 1 calc R . .
C65 C 0.23682(19) 0.63737(14) 0.74279(16) 0.0348(9) Uani 1 1 d . . .
C66 C 0.23926(16) 0.69465(13) 0.74416(14) 0.0251(7) Uani 1 1 d . . .
C67 C 0.2768(2) 0.60771(15) 0.7893(2) 0.0481(11) Uani 1 1 d . . .
H67 H 0.2774 0.5704 0.7874 0.058 Uiso 1 1 calc R . .
C68 C 0.3141(2) 0.63290(15) 0.83635(18) 0.0427(10) Uani 1 1 d . . .
H68 H 0.3459 0.6142 0.8634 0.051 Uiso 1 1 calc R . .
C69 C 0.30326(17) 0.68815(14) 0.84309(16) 0.0308(8) Uani 1 1 d . . .
H69 H 0.3239 0.7044 0.8781 0.037 Uiso 1 1 calc R . .
C70 C 0.26385(16) 0.71985(13) 0.80101(15) 0.0242(7) Uani 1 1 d . . .
C71 C 0.26163(16) 0.76330(13) 0.59324(14) 0.0255(7) Uani 1 1 d . . .
C72 C 0.2957(2) 0.71714(15) 0.57903(16) 0.0399(9) Uani 1 1 d . . .
C73 C 0.3036(3) 0.7031(2) 0.5219(2) 0.0680(15) Uani 1 1 d . . .
C74 C 0.2761(3) 0.7349(2) 0.47518(19) 0.0727(16) Uani 1 1 d . . .
C75 C 0.2406(2) 0.78050(18) 0.48605(17) 0.0471(11) Uani 1 1 d . . .
C76 C 0.23548(17) 0.79342(14) 0.54397(15) 0.0304(8) Uani 1 1 d . . .
C77 C 0.21929(15) 0.83489(12) 0.66917(13) 0.0193(7) Uani 1 1 d . . .
C78 C 0.14853(16) 0.84188(13) 0.65306(14) 0.0248(7) Uani 1 1 d . . .
C79 C 0.11548(18) 0.89075(15) 0.64729(15) 0.0329(9) Uani 1 1 d . . .
C80 C 0.1538(2) 0.93692(14) 0.65730(15) 0.0353(9) Uani 1 1 d . . .
C81 C 0.22338(19) 0.93324(13) 0.67346(15) 0.0313(8) Uani 1 1 d . . .
C82 C 0.25425(16) 0.88303(13) 0.68006(14) 0.0232(7) Uani 1 1 d . . .
C83 C 0.39409(16) 0.77629(13) 0.69231(15) 0.0258(7) Uani 1 1 d . . .
C84 C 0.44884(17) 0.75966(16) 0.74162(16) 0.0353(9) Uani 1 1 d . . .
C85 C 0.4428(2) 0.71176(18) 0.77086(18) 0.0492(11) Uani 1 1 d . . .
H85 H 0.4040 0.6903 0.7605 0.059 Uiso 1 1 calc R . .
C86 C 0.4952(3) 0.6957(2) 0.8160(2) 0.0731(16) Uani 1 1 d . . .
H86 H 0.4919 0.6630 0.8351 0.088 Uiso 1 1 calc R . .
C87 C 0.5512(2) 0.7277(3) 0.8322(2) 0.084(2) Uani 1 1 d . . .
H87 H 0.5856 0.7170 0.8627 0.101 Uiso 1 1 calc R . .
C88 C 0.5570(2) 0.7757(3) 0.8034(2) 0.0753(17) Uani 1 1 d . . .
H88 H 0.5951 0.7975 0.8151 0.090 Uiso 1 1 calc R . .
C89 C 0.50675(19) 0.7918(2) 0.75743(18) 0.0528(12) Uani 1 1 d . . .
H89 H 0.5116 0.8237 0.7373 0.063 Uiso 1 1 calc R . .
C90 C 0.41683(16) 0.79059(14) 0.63553(15) 0.0275(8) Uani 1 1 d . . .
C91 C 0.38787(18) 0.83154(15) 0.59821(15) 0.0326(8) Uani 1 1 d . . .
H91 H 0.3519 0.8520 0.6087 0.039 Uiso 1 1 calc R . .
C92 C 0.4123(2) 0.84196(16) 0.54572(17) 0.0414(10) Uani 1 1 d . . .
H92 H 0.3923 0.8691 0.5208 0.050 Uiso 1 1 calc R . .
C93 C 0.4661(2) 0.81241(18) 0.53001(18) 0.0496(11) Uani 1 1 d . . .
H93 H 0.4825 0.8197 0.4947 0.060 Uiso 1 1 calc R . .
C94 C 0.4954(2) 0.77197(18) 0.56705(18) 0.0485(11) Uani 1 1 d . . .
H94 H 0.5314 0.7516 0.5565 0.058 Uiso 1 1 calc R . .
C95 C 0.47168(18) 0.76181(16) 0.61920(17) 0.0387(9) Uani 1 1 d . . .
H95 H 0.4926 0.7351 0.6443 0.046 Uiso 1 1 calc R . .
C96 C 0.26853(15) 0.83242(12) 0.82384(13) 0.0192(7) Uani 1 1 d . . .
C97 C 0.33945(16) 0.83688(13) 0.84145(14) 0.0252(7) Uani 1 1 d . . .
C98 C 0.37544(16) 0.88501(15) 0.84511(15) 0.0313(8) Uani 1 1 d . . .
C99 C 0.34003(17) 0.93209(13) 0.83190(15) 0.0293(8) Uani 1 1 d . . .
C100 C 0.27013(17) 0.93028(13) 0.81477(14) 0.0247(7) Uani 1 1 d . . .
C101 C 0.23692(15) 0.88136(12) 0.81008(13) 0.0194(7) Uani 1 1 d . . .
C102 C 0.21940(16) 0.75907(13) 0.89698(14) 0.0250(7) Uani 1 1 d . . .
C103 C 0.17874(17) 0.71504(14) 0.90725(15) 0.0308(8) Uani 1 1 d . . .
C104 C 0.16738(19) 0.69961(15) 0.96304(18) 0.0397(9) Uani 1 1 d . . .
C105 C 0.1979(2) 0.72748(18) 1.01232(16) 0.0433(10) Uani 1 1 d . . .
C106 C 0.23851(19) 0.77043(16) 1.00479(16) 0.0372(9) Uani 1 1 d . . .
C107 C 0.24812(16) 0.78533(14) 0.94855(15) 0.0282(8) Uani 1 1 d . . .
C108 C 0.09033(15) 0.78372(12) 0.79940(14) 0.0205(7) Uani 1 1 d . . .
C109 C 0.07040(15) 0.80257(13) 0.85591(14) 0.0234(7) Uani 1 1 d . . .
C110 C 0.00992(17) 0.78104(15) 0.87163(16) 0.0339(8) Uani 1 1 d . . .
H110 H -0.0151 0.7557 0.8471 0.041 Uiso 1 1 calc R . .
C111 C -0.01287(19) 0.79702(17) 0.92309(17) 0.0443(10) Uani 1 1 d . . .
H111 H -0.0530 0.7823 0.9334 0.053 Uiso 1 1 calc R . .
C112 C 0.0238(2) 0.83487(17) 0.95944(17) 0.0441(10) Uani 1 1 d . . .
H112 H 0.0081 0.8459 0.9940 0.053 Uiso 1 1 calc R . .
C113 C 0.08365(18) 0.85647(15) 0.94459(15) 0.0317(8) Uani 1 1 d . . .
H113 H 0.1084 0.8819 0.9692 0.038 Uiso 1 1 calc R . .
C114 C 0.10651(16) 0.84030(13) 0.89335(14) 0.0253(7) Uani 1 1 d . . .
H114 H 0.1469 0.8549 0.8836 0.030 Uiso 1 1 calc R . .
C115 C 0.03388(16) 0.76979(14) 0.75022(15) 0.0269(8) Uani 1 1 d . . .
C116 C 0.03724(18) 0.72186(14) 0.71941(16) 0.0348(9) Uani 1 1 d . . .
H116 H 0.0746 0.6989 0.7294 0.042 Uiso 1 1 calc R . .
C117 C -0.0149(2) 0.70862(18) 0.67404(17) 0.0481(11) Uani 1 1 d . . .
H117 H -0.0127 0.6766 0.6534 0.058 Uiso 1 1 calc R . .
C118 C -0.0705(2) 0.7426(2) 0.65904(19) 0.0583(13) Uani 1 1 d . . .
H118 H -0.1057 0.7334 0.6285 0.070 Uiso 1 1 calc R . .
C119 C -0.0740(2) 0.7899(2) 0.6891(2) 0.0565(12) Uani 1 1 d . . .
H119 H -0.1113 0.8129 0.6785 0.068 Uiso 1 1 calc R . .
C120 C -0.02220(18) 0.80378(17) 0.73527(17) 0.0413(10) Uani 1 1 d . . .
H120 H -0.0250 0.8356 0.7561 0.050 Uiso 1 1 calc R . .
B3 B 0.25496(17) 0.77599(14) 0.66354(16) 0.0204(8) Uani 1 1 d . . .
B4 B 0.22891(18) 0.77410(14) 0.82764(16) 0.0198(8) Uani 1 1 d . . .
N3 N 0.33066(12) 0.77472(10) 0.70185(11) 0.0211(6) Uani 1 1 d . . .
H3A H 0.3287 0.7723 0.7392 0.025 Uiso 1 1 calc R . .
N4 N 0.15326(12) 0.77720(10) 0.78943(11) 0.0195(6) Uani 1 1 d . . .
H4A H 0.1546 0.7735 0.7521 0.023 Uiso 1 1 calc R . .
F21 F 0.32562(12) 0.68426(9) 0.62290(10) 0.0501(6) Uani 1 1 d . . .
F22 F 0.3391(2) 0.65886(14) 0.51187(14) 0.1233(16) Uani 1 1 d . . .
F23 F 0.2837(2) 0.72195(16) 0.41967(12) 0.1283(17) Uani 1 1 d . . .
F24 F 0.21278(14) 0.81200(11) 0.44102(9) 0.0645(8) Uani 1 1 d . . .
F25 F 0.20330(11) 0.84064(9) 0.54911(8) 0.0413(5) Uani 1 1 d . . .
F26 F 0.10807(9) 0.79871(8) 0.63806(9) 0.0359(5) Uani 1 1 d . . .
F27 F 0.04697(11) 0.89299(10) 0.63068(11) 0.0561(7) Uani 1 1 d . . .
F28 F 0.12272(13) 0.98535(9) 0.65155(10) 0.0556(7) Uani 1 1 d . . .
F29 F 0.26136(12) 0.97781(8) 0.68381(10) 0.0460(6) Uani 1 1 d . . .
F30 F 0.32337(9) 0.88396(7) 0.69816(8) 0.0306(5) Uani 1 1 d . . .
F31 F 0.37696(9) 0.79273(8) 0.85859(9) 0.0373(5) Uani 1 1 d . . .
F32 F 0.44391(10) 0.88594(9) 0.86273(10) 0.0479(6) Uani 1 1 d . . .
F33 F 0.37373(11) 0.97901(8) 0.83503(11) 0.0478(6) Uani 1 1 d . . .
F34 F 0.23446(10) 0.97597(7) 0.80219(9) 0.0350(5) Uani 1 1 d . . .
F35 F 0.16803(8) 0.88465(7) 0.79038(8) 0.0240(4) Uani 1 1 d . . .
F36 F 0.14725(10) 0.68559(8) 0.86132(9) 0.0392(5) Uani 1 1 d . . .
F37 F 0.12725(13) 0.65680(10) 0.96943(11) 0.0632(7) Uani 1 1 d . . .
F38 F 0.18770(15) 0.71239(12) 1.06695(11) 0.0721(8) Uani 1 1 d . . .
F39 F 0.26904(13) 0.79826(10) 1.05259(9) 0.0549(7) Uani 1 1 d . . .
F40 F 0.28658(10) 0.83005(8) 0.94645(8) 0.0387(5) Uani 1 1 d . . .
C121 C 0.5167(8) 0.2739(7) 0.0343(7) 0.072(2) Uani 0.335(7) 1 d P A 1
H121 H 0.5287 0.2700 0.0775 0.086 Uiso 0.335(7) 1 calc PR A 1
C122 C 0.5076(4) 0.2813(3) -0.0203(3) 0.072(2) Uani 0.665(7) 1 d P A 2
H122 H 0.4961 0.2852 -0.0635 0.086 Uiso 0.665(7) 1 calc PR A 2
Cl1 Cl 0.46636(18) 0.22145(9) 0.00265(13) 0.1812(13) Uani 1 1 d . . .
Cl2 Cl 0.59241(10) 0.27931(14) -0.00150(9) 0.1723(13) Uani 1 1 d . . .
Cl3 Cl 0.46917(9) 0.33370(7) 0.01425(8) 0.1032(6) Uani 1 1 d . . .
C123 C 0.5145(4) 1.0116(4) 0.5176(4) 0.052(2) Uani 0.50 1 d P . .
H123 H 0.5589 1.0220 0.5408 0.063 Uiso 0.50 1 calc PR . .
Cl4 Cl 0.49462(18) 0.94831(13) 0.54218(15) 0.0866(9) Uani 0.50 1 d P . .
Cl5 Cl 0.52615(16) 1.00926(16) 0.44360(12) 0.0875(9) Uani 0.50 1 d P . .
Cl6 Cl 0.45590(15) 1.05900(12) 0.53086(17) 0.0909(10) Uani 0.50 1 d P . .
C124 C 0.5885(6) 0.4329(5) 0.4177(5) 0.250(4) Uiso 1 1 d D . .
H12A H 0.6359 0.4223 0.4204 0.376 Uiso 1 1 calc R . .
H12B H 0.5764 0.4561 0.3840 0.376 Uiso 1 1 calc R . .
H12C H 0.5596 0.4015 0.4131 0.376 Uiso 1 1 calc R . .
C125 C 0.5781(4) 0.4629(5) 0.4747(5) 0.250(4) Uiso 1 1 d D . .
H12D H 0.6081 0.4940 0.4795 0.300 Uiso 1 1 calc R . .
H12E H 0.5914 0.4395 0.5086 0.300 Uiso 1 1 calc R . .
C126 C 0.5028(3) 0.4812(6) 0.4735(5) 0.250(4) Uiso 1 1 d D . .
H12F H 0.4736 0.4500 0.4755 0.300 Uiso 1 1 calc R . .
H12G H 0.4869 0.4999 0.4366 0.300 Uiso 1 1 calc R . .

loop_
_atom_site_aniso_label
_atom_site_aniso_U_11
_atom_site_aniso_U_22
_atom_site_aniso_U_33
_atom_site_aniso_U_23
_atom_site_aniso_U_13
_atom_site_aniso_U_12
C1 0.0229(16) 0.0174(16) 0.0281(18) -0.0036(14) 0.0087(14) 0.0022(13)
C2 0.0317(19) 0.0260(19) 0.034(2) -0.0099(16) 0.0076(15) -0.0038(15)
C3 0.050(2) 0.026(2) 0.051(2) -0.0188(19) 0.013(2) -0.0145(18)
C4 0.068(3) 0.0178(19) 0.055(3) -0.0079(19) 0.020(2) -0.0042(19)
C5 0.049(2) 0.0162(17) 0.043(2) 0.0007(16) 0.0179(18) 0.0038(16)
C6 0.0272(17) 0.0161(16) 0.0298(18) -0.0007(14) 0.0125(14) 0.0000(13)
C7 0.061(3) 0.0183(19) 0.058(3) 0.0079(19) 0.024(2) 0.0098(18)
C8 0.045(2) 0.032(2) 0.052(3) 0.0220(19) 0.017(2) 0.0177(18)
C9 0.0328(19) 0.0267(19) 0.036(2) 0.0091(16) 0.0100(16) 0.0049(15)
C10 0.0236(17) 0.0199(17) 0.0290(18) 0.0050(14) 0.0092(14) -0.0009(13)
C11 0.0195(16) 0.0245(17) 0.0228(17) -0.0027(14) 0.0035(13) -0.0006(13)
C12 0.0252(17) 0.0289(19) 0.0250(18) -0.0026(15) 0.0013(14) 0.0041(15)
C13 0.049(2) 0.045(2) 0.0222(19) -0.0002(17) -0.0014(17) 0.0065(19)
C14 0.066(3) 0.055(3) 0.024(2) -0.0103(19) 0.0096(19) 0.017(2)
C15 0.049(2) 0.036(2) 0.038(2) -0.0091(18) 0.0133(18) 0.0144(18)
C16 0.0279(18) 0.0286(19) 0.0280(19) -0.0032(15) 0.0048(15) 0.0034(15)
C17 0.0200(16) 0.0205(16) 0.0162(15) -0.0003(13) 0.0042(12) 0.0019(13)
C18 0.0216(17) 0.0238(18) 0.0349(19) -0.0025(15) 0.0022(14) -0.0026(14)
C19 0.0172(17) 0.037(2) 0.057(2) -0.0012(19) 0.0017(16) 0.0075(15)
C20 0.0305(19) 0.0242(19) 0.041(2) -0.0016(16) 0.0023(16) 0.0109(15)
C21 0.0325(19) 0.0209(18) 0.0234(17) -0.0008(14) 0.0063(14) 0.0004(14)
C22 0.0186(16) 0.0233(17) 0.0167(15) 0.0014(13) 0.0031(12) 0.0029(13)
C23 0.0213(16) 0.0174(16) 0.0246(17) -0.0009(13) 0.0008(13) 0.0047(13)
C24 0.0197(16) 0.035(2) 0.0246(18) 0.0062(15) 0.0014(13) 0.0057(14)
C25 0.0273(19) 0.055(3) 0.037(2) 0.0095(19) -0.0005(16) -0.0035(18)
C26 0.025(2) 0.092(4) 0.044(2) 0.000(3) -0.0063(18) -0.012(2)
C27 0.033(2) 0.106(4) 0.035(2) 0.022(3) -0.0053(18) 0.019(3)
C28 0.041(2) 0.060(3) 0.049(3) 0.024(2) 0.004(2) 0.023(2)
C29 0.033(2) 0.035(2) 0.039(2) 0.0130(17) 0.0041(16) 0.0115(16)
C30 0.0167(16) 0.0284(18) 0.0263(18) 0.0005(14) 0.0009(13) -0.0003(13)
C31 0.0212(16) 0.0297(19) 0.0247(18) -0.0009(15) -0.0008(14) 0.0016(14)
C32 0.036(2) 0.040(2) 0.032(2) 0.0127(17) -0.0013(16) 0.0007(17)
C33 0.039(2) 0.071(3) 0.029(2) 0.007(2) 0.0116(18) -0.005(2)
C34 0.028(2) 0.073(3) 0.039(2) -0.001(2) 0.0124(17) 0.011(2)
C35 0.0251(18) 0.049(2) 0.033(2) 0.0074(18) 0.0064(15) 0.0107(16)
C36 0.0230(16) 0.0207(16) 0.0153(15) -0.0011(13) 0.0028(12) -0.0028(13)
C37 0.0216(16) 0.0218(17) 0.0276(18) 0.0010(14) -0.0006(14) -0.0003(14)
C38 0.0178(17) 0.033(2) 0.042(2) -0.0034(17) 0.0006(15) -0.0076(15)
C39 0.0304(19) 0.0190(18) 0.039(2) 0.0001(15) 0.0008(15) -0.0102(15)
C40 0.0284(18) 0.0216(18) 0.0232(17) -0.0002(14) 0.0021(14) 0.0027(14)
C41 0.0180(16) 0.0237(17) 0.0189(16) 0.0013(13) 0.0012(12) -0.0023(13)
C42 0.0252(17) 0.0255(18) 0.0273(18) 0.0039(15) 0.0072(14) 0.0032(14)
C43 0.0270(18) 0.032(2) 0.0264(19) 0.0036(15) 0.0027(14) 0.0002(15)
C44 0.031(2) 0.051(2) 0.029(2) 0.0036(18) 0.0028(16) 0.0042(18)
C45 0.044(2) 0.056(3) 0.032(2) 0.019(2) 0.0113(18) 0.009(2)
C46 0.046(2) 0.033(2) 0.052(3) 0.021(2) 0.020(2) 0.0045(18)
C47 0.0318(19) 0.0271(19) 0.037(2) 0.0034(16) 0.0118(16) -0.0010(15)
C48 0.0247(17) 0.0239(18) 0.0343(19) -0.0075(15) 0.0118(15) -0.0070(14)
C49 0.0264(18) 0.043(2) 0.034(2) -0.0083(17) 0.0103(15) -0.0145(16)
C50 0.036(2) 0.041(2) 0.038(2) -0.0064(18) 0.0093(17) -0.0191(17)
C51 0.048(3) 0.062(3) 0.040(2) -0.013(2) 0.009(2) -0.033(2)
C52 0.043(3) 0.099(4) 0.050(3) -0.008(3) -0.005(2) -0.031(3)
C53 0.025(2) 0.127(5) 0.066(3) -0.020(3) -0.001(2) -0.003(3)
C54 0.030(2) 0.084(4) 0.059(3) -0.019(3) 0.010(2) -0.004(2)
C55 0.0148(15) 0.042(2) 0.0318(19) -0.0093(16) 0.0088(14) -0.0064(15)
C56 0.0238(18) 0.041(2) 0.038(2) -0.0132(17) 0.0067(15) -0.0021(16)
C57 0.032(2) 0.063(3) 0.047(3) -0.025(2) 0.0084(18) 0.000(2)
C58 0.034(2) 0.090(4) 0.035(2) -0.013(2) 0.0129(18) -0.003(2)
C59 0.041(2) 0.072(3) 0.048(3) -0.002(2) 0.022(2) -0.018(2)
C60 0.031(2) 0.058(3) 0.043(2) -0.016(2) 0.0172(17) -0.0181(18)
B1 0.0178(17) 0.0200(18) 0.0199(18) -0.0011(15) 0.0001(14) 0.0003(14)
B2 0.0237(18) 0.0167(18) 0.0234(19) 0.0020(15) 0.0047(15) -0.0015(15)
N1 0.0210(14) 0.0192(14) 0.0191(13) -0.0009(11) 0.0010(11) 0.0023(11)
N2 0.0251(14) 0.0184(14) 0.0221(14) -0.0029(11) 0.0054(11) -0.0051(11)
F1 0.0438(12) 0.0362(12) 0.0277(11) 0.0024(9) -0.0012(9) 0.0144(10)
F2 0.0808(18) 0.0667(17) 0.0217(11) 0.0035(11) -0.0027(11) 0.0241(14)
F3 0.144(3) 0.097(2) 0.0236(13) -0.0108(13) 0.0188(15) 0.052(2)
F4 0.092(2) 0.0614(17) 0.0461(14) -0.0116(12) 0.0237(13) 0.0398(15)
F5 0.0408(12) 0.0345(11) 0.0318(11) 0.0005(9) 0.0063(9) 0.0177(9)
F6 0.0203(10) 0.0290(12) 0.0892(18) -0.0057(11) 0.0015(11) -0.0042(9)
F7 0.0191(11) 0.0459(15) 0.134(2) -0.0081(15) 0.0017(13) 0.0094(10)
F8 0.0385(12) 0.0278(12) 0.0824(18) -0.0050(11) 0.0041(12) 0.0159(10)
F9 0.0393(11) 0.0171(10) 0.0479(13) -0.0047(9) 0.0057(10) -0.0013(8)
F10 0.0199(9) 0.0225(10) 0.0423(11) -0.0042(8) 0.0011(8) 0.0007(8)
F11 0.0188(10) 0.0295(11) 0.0595(14) -0.0002(10) -0.0023(9) 0.0036(8)
F12 0.0205(11) 0.0385(13) 0.108(2) -0.0063(13) -0.0007(12) -0.0101(9)
F13 0.0399(12) 0.0211(11) 0.0863(18) -0.0008(11) 0.0079(12) -0.0138(9)
F14 0.0339(11) 0.0195(10) 0.0433(12) 0.0006(9) 0.0042(9) 0.0053(8)
F15 0.0168(9) 0.0256(10) 0.0497(12) -0.0014(9) 0.0019(8) -0.0001(8)
F16 0.0571(14) 0.0371(12) 0.0236(10) -0.0014(9) -0.0023(9) -0.0158(10)
F17 0.0624(15) 0.0713(17) 0.0229(11) 0.0009(11) -0.0013(10) -0.0051(13)
F18 0.087(2) 0.089(2) 0.0353(14) 0.0316(14) 0.0132(13) -0.0053(16)
F19 0.0815(18) 0.0422(14) 0.0675(17) 0.0275(12) 0.0287(14) -0.0050(13)
F20 0.0509(13) 0.0269(11) 0.0476(13) 0.0017(10) 0.0196(11) -0.0088(10)
C61 0.0249(17) 0.0171(17) 0.0312(19) -0.0058(14) 0.0040(14) 0.0029(13)
C62 0.037(2) 0.030(2) 0.034(2) -0.0107(16) 0.0065(16) -0.0015(16)
C63 0.047(2) 0.031(2) 0.056(3) -0.025(2) 0.012(2) -0.0140(18)
C64 0.067(3) 0.0160(19) 0.063(3) -0.0131(19) 0.023(2) -0.0110(19)
C65 0.047(2) 0.0169(18) 0.045(2) -0.0011(16) 0.0190(18) -0.0007(16)
C66 0.0280(17) 0.0168(17) 0.0323(19) 0.0000(14) 0.0103(15) -0.0005(13)
C67 0.071(3) 0.0133(18) 0.065(3) 0.0113(19) 0.027(2) 0.0059(19)
C68 0.051(2) 0.028(2) 0.050(3) 0.0171(19) 0.013(2) 0.0116(18)
C69 0.0316(19) 0.0262(19) 0.035(2) 0.0085(16) 0.0068(16) 0.0042(15)
C70 0.0231(16) 0.0207(17) 0.0295(18) 0.0048(14) 0.0061(14) -0.0015(13)
C71 0.0220(16) 0.0292(19) 0.0255(18) -0.0050(15) 0.0039(14) 0.0004(14)
C72 0.054(2) 0.036(2) 0.031(2) -0.0057(17) 0.0098(18) 0.0132(19)
C73 0.098(4) 0.062(3) 0.047(3) -0.017(2) 0.021(3) 0.037(3)
C74 0.114(4) 0.081(4) 0.024(2) -0.014(2) 0.016(3) 0.036(3)
C75 0.059(3) 0.058(3) 0.024(2) -0.0016(19) 0.0055(18) 0.011(2)
C76 0.0307(19) 0.036(2) 0.0245(18) -0.0050(16) 0.0041(15) 0.0069(16)
C77 0.0218(16) 0.0212(17) 0.0153(15) -0.0010(13) 0.0035(12) 0.0006(13)
C78 0.0255(17) 0.0285(19) 0.0205(17) -0.0002(14) 0.0041(13) 0.0038(15)
C79 0.0293(19) 0.044(2) 0.0261(19) 0.0029(16) 0.0054(15) 0.0185(17)
C80 0.053(2) 0.026(2) 0.0283(19) 0.0042(16) 0.0121(17) 0.0228(18)
C81 0.049(2) 0.0205(18) 0.0274(19) -0.0006(15) 0.0150(16) 0.0030(16)
C82 0.0251(17) 0.0272(18) 0.0185(16) -0.0034(14) 0.0071(13) 0.0022(14)
C83 0.0226(17) 0.0261(18) 0.0289(19) 0.0016(14) 0.0049(14) 0.0050(14)
C84 0.0228(18) 0.056(3) 0.0284(19) 0.0105(18) 0.0070(15) 0.0126(17)
C85 0.037(2) 0.061(3) 0.050(3) 0.023(2) 0.0083(19) 0.022(2)
C86 0.050(3) 0.101(4) 0.067(3) 0.049(3) 0.006(2) 0.029(3)
C87 0.034(3) 0.159(6) 0.057(3) 0.044(4) 0.001(2) 0.029(3)
C88 0.034(2) 0.139(5) 0.050(3) 0.020(3) -0.003(2) -0.007(3)
C89 0.024(2) 0.093(4) 0.041(2) 0.010(2) 0.0015(17) -0.007(2)
C90 0.0174(16) 0.038(2) 0.0275(18) 0.0035(16) 0.0054(14) 0.0042(14)
C91 0.0302(19) 0.036(2) 0.032(2) 0.0032(16) 0.0089(16) 0.0050(16)
C92 0.045(2) 0.047(2) 0.034(2) 0.0139(18) 0.0113(18) 0.0099(19)
C93 0.050(3) 0.067(3) 0.036(2) 0.010(2) 0.0213(19) 0.007(2)
C94 0.035(2) 0.069(3) 0.045(2) 0.006(2) 0.0167(19) 0.018(2)
C95 0.032(2) 0.048(2) 0.037(2) 0.0076(18) 0.0082(17) 0.0140(17)
C96 0.0214(16) 0.0223(17) 0.0138(15) -0.0013(13) 0.0024(12) -0.0060(13)
C97 0.0236(17) 0.0255(18) 0.0258(18) 0.0005(14) 0.0018(14) 0.0032(14)
C98 0.0201(17) 0.042(2) 0.0307(19) -0.0020(16) -0.0002(14) -0.0089(16)
C99 0.0300(19) 0.0220(18) 0.035(2) -0.0041(15) 0.0008(15) -0.0127(15)
C100 0.0324(19) 0.0197(17) 0.0218(17) 0.0006(14) 0.0034(14) -0.0024(14)
C101 0.0194(16) 0.0232(17) 0.0148(15) -0.0007(13) 0.0004(12) -0.0024(13)
C102 0.0226(16) 0.0240(18) 0.0285(18) 0.0042(14) 0.0045(14) 0.0017(14)
C103 0.0301(18) 0.0288(19) 0.033(2) 0.0032(16) 0.0018(15) -0.0015(15)
C104 0.040(2) 0.036(2) 0.047(2) 0.0191(19) 0.0185(18) 0.0014(17)
C105 0.048(2) 0.059(3) 0.025(2) 0.0116(19) 0.0120(18) 0.009(2)
C106 0.037(2) 0.050(2) 0.024(2) 0.0038(17) 0.0012(16) 0.0106(18)
C107 0.0249(17) 0.034(2) 0.0252(18) 0.0026(15) 0.0003(14) 0.0043(15)
C108 0.0211(16) 0.0147(16) 0.0254(17) 0.0025(13) 0.0026(13) -0.0061(13)
C109 0.0176(16) 0.0255(18) 0.0270(18) 0.0017(14) 0.0028(13) -0.0023(13)
C110 0.0263(18) 0.038(2) 0.038(2) -0.0043(17) 0.0068(16) -0.0097(16)
C111 0.033(2) 0.060(3) 0.044(2) -0.004(2) 0.0190(18) -0.0145(19)
C112 0.042(2) 0.063(3) 0.031(2) -0.006(2) 0.0155(18) -0.001(2)
C113 0.0329(19) 0.036(2) 0.0252(19) -0.0037(16) 0.0028(15) -0.0014(16)
C114 0.0216(16) 0.0272(18) 0.0269(18) 0.0024(14) 0.0032(14) -0.0017(14)
C115 0.0228(17) 0.0318(19) 0.0252(18) 0.0007(15) 0.0011(14) -0.0093(14)
C116 0.0322(19) 0.032(2) 0.040(2) -0.0044(17) 0.0042(16) -0.0143(16)
C117 0.047(3) 0.057(3) 0.036(2) -0.007(2) -0.0058(19) -0.025(2)
C118 0.044(3) 0.086(4) 0.039(2) -0.003(2) -0.016(2) -0.036(3)
C119 0.030(2) 0.081(4) 0.053(3) 0.010(3) -0.011(2) -0.001(2)
C120 0.028(2) 0.053(3) 0.041(2) -0.0026(19) -0.0017(17) 0.0014(18)
B3 0.0190(18) 0.0212(19) 0.0199(19) -0.0014(15) -0.0003(14) 0.0035(15)
B4 0.0196(17) 0.0187(18) 0.0202(18) -0.0007(15) 0.0001(14) -0.0026(14)
N3 0.0223(14) 0.0212(14) 0.0201(14) -0.0003(11) 0.0045(11) 0.0040(11)
N4 0.0217(14) 0.0181(13) 0.0181(13) -0.0006(11) 0.0013(11) -0.0057(11)
F21 0.0676(16) 0.0420(13) 0.0419(13) -0.0045(11) 0.0124(11) 0.0278(12)
F22 0.213(4) 0.099(3) 0.061(2) -0.0203(18) 0.034(2) 0.098(3)
F23 0.228(5) 0.130(3) 0.0302(16) -0.0153(17) 0.029(2) 0.093(3)
F24 0.0906(19) 0.0817(19) 0.0207(12) 0.0058(12) 0.0066(12) 0.0264(16)
F25 0.0546(13) 0.0456(13) 0.0240(11) 0.0046(9) 0.0073(9) 0.0199(11)
F26 0.0209(10) 0.0398(12) 0.0441(12) -0.0003(10) -0.0041(9) -0.0022(9)
F27 0.0295(12) 0.0732(17) 0.0622(15) 0.0010(13) -0.0040(11) 0.0294(11)
F28 0.0774(17) 0.0373(13) 0.0535(15) 0.0032(11) 0.0148(13) 0.0357(12)
F29 0.0687(15) 0.0174(11) 0.0571(14) -0.0073(10) 0.0260(12) -0.0042(10)
F30 0.0244(10) 0.0272(10) 0.0409(12) -0.0075(9) 0.0069(8) -0.0047(8)
F31 0.0248(10) 0.0342(12) 0.0495(13) 0.0051(10) -0.0044(9) 0.0038(9)
F32 0.0174(10) 0.0576(15) 0.0650(15) -0.0033(12) -0.0054(10) -0.0124(10)
F33 0.0408(12) 0.0311(12) 0.0693(16) -0.0049(11) 0.0012(11) -0.0211(10)
F34 0.0433(12) 0.0169(10) 0.0436(12) -0.0023(9) 0.0035(10) -0.0029(9)
F35 0.0186(9) 0.0227(10) 0.0295(10) 0.0006(8) 0.0005(8) -0.0020(7)
F36 0.0434(12) 0.0309(11) 0.0432(12) 0.0052(10) 0.0066(10) -0.0131(9)
F37 0.0685(17) 0.0614(17) 0.0638(17) 0.0236(13) 0.0235(13) -0.0203(13)
F38 0.088(2) 0.098(2) 0.0361(14) 0.0250(14) 0.0279(13) -0.0047(17)
F39 0.0691(16) 0.0731(17) 0.0205(11) -0.0035(11) 0.0008(11) 0.0049(13)
F40 0.0456(12) 0.0414(12) 0.0263(11) -0.0041(9) -0.0028(9) -0.0129(10)
C121 0.074(4) 0.085(5) 0.049(4) -0.004(4) -0.014(3) 0.031(4)
C122 0.074(4) 0.085(5) 0.049(4) -0.004(4) -0.014(3) 0.031(4)
Cl1 0.272(4) 0.0898(15) 0.161(2) -0.0117(15) -0.032(2) 0.0130(18)
Cl2 0.0839(12) 0.334(4) 0.0897(13) -0.0569(17) -0.0165(10) 0.0799(18)
Cl3 0.1067(12) 0.0813(11) 0.1261(14) 0.0121(10) 0.0320(11) 0.0415(9)
C123 0.033(5) 0.065(6) 0.057(6) -0.009(5) 0.000(4) -0.023(4)
Cl4 0.114(3) 0.0583(18) 0.088(2) 0.0113(16) 0.0176(18) -0.0026(17)
Cl5 0.088(2) 0.119(3) 0.0571(17) -0.0063(17) 0.0187(14) -0.035(2)
Cl6 0.0709(18) 0.0666(18) 0.141(3) 0.0016(18) 0.0360(18) 0.0079(14)

loop_
_atom_type_symbol
_atom_type_description
_atom_type_scat_dispersion_real
_atom_type_scat_dispersion_imag
_atom_type_scat_source
C C 0.0033 0.0016 'International Tables Vol C Tables 4.2.6.8 and 6.1.1.4'
H H 0.0000 0.0000 'International Tables Vol C Tables 4.2.6.8 and 6.1.1.4'
B B 0.0013 0.0007 'International Tables Vol C Tables 4.2.6.8 and 6.1.1.4'
N N 0.0061 0.0033 'International Tables Vol C Tables 4.2.6.8 and 6.1.1.4'
F F 0.0171 0.0103 'International Tables Vol C Tables 4.2.6.8 and 6.1.1.4'
Cl Cl 0.1484 0.1585 'International Tables Vol C Tables 4.2.6.8 and 6.1.1.4'

loop_
_geom_angle_atom_site_label_1
_geom_angle_atom_site_label_2
_geom_angle_atom_site_label_3
_geom_angle
_geom_angle_site_symmetry_1
_geom_angle_site_symmetry_3
_geom_angle_publ_flag
C2 C1 C6 116.5(3) . . ?
C2 C1 B1 115.5(3) . . ?
C6 C1 B1 124.8(3) . . ?
C1 C2 C3 123.6(3) . . ?
C1 C2 H2 118.2 . . ?
C3 C2 H2 118.2 . . ?
C4 C3 C2 118.6(3) . . ?
C4 C3 H3 120.7 . . ?
C2 C3 H3 120.7 . . ?
C3 C4 C5 120.7(3) . . ?
C3 C4 H4 119.7 . . ?
C5 C4 H4 119.7 . . ?
C7 C5 C4 120.7(3) . . ?
C7 C5 C6 120.2(3) . . ?
C4 C5 C6 119.1(3) . . ?
C5 C6 C1 117.6(3) . . ?
C5 C6 C10 116.4(3) . . ?
C1 C6 C10 125.9(3) . . ?
C8 C7 C5 120.8(3) . . ?
C8 C7 H7 119.6 . . ?
C5 C7 H7 119.6 . . ?
C7 C8 C9 118.5(3) . . ?
C7 C8 H8 120.8 . . ?
C9 C8 H8 120.8 . . ?
C10 C9 C8 123.0(3) . . ?
C10 C9 H9 118.5 . . ?
C8 C9 H9 118.5 . . ?
C9 C10 C6 116.7(3) . . ?
C9 C10 B2 115.7(3) . . ?
C6 C10 B2 123.6(3) . . ?
C12 C11 C16 113.6(3) . . ?
C12 C11 B1 127.3(3) . . ?
C16 C11 B1 119.0(3) . . ?
F1 C12 C13 114.3(3) . . ?
F1 C12 C11 121.3(3) . . ?
C13 C12 C11 124.3(3) . . ?
F2 C13 C12 120.8(3) . . ?
F2 C13 C14 120.0(3) . . ?
C12 C13 C14 119.3(3) . . ?
F3 C14 C15 121.5(4) . . ?
F3 C14 C13 119.7(4) . . ?
C15 C14 C13 118.8(3) . . ?
F4 C15 C14 119.4(3) . . ?
F4 C15 C16 120.3(3) . . ?
C14 C15 C16 120.3(3) . . ?
F5 C16 C15 115.9(3) . . ?
F5 C16 C11 120.3(3) . . ?
C15 C16 C11 123.8(3) . . ?
C22 C17 C18 112.5(3) . . ?
C22 C17 B1 126.3(3) . . ?
C18 C17 B1 120.8(3) . . ?
F6 C18 C19 115.9(3) . . ?
F6 C18 C17 119.3(3) . . ?
C19 C18 C17 124.6(3) . . ?
F7 C19 C18 120.9(3) . . ?
F7 C19 C20 119.4(3) . . ?
C18 C19 C20 119.7(3) . . ?
F8 C20 C21 121.1(3) . . ?
F8 C20 C19 120.4(3) . . ?
C21 C20 C19 118.5(3) . . ?
F9 C21 C20 119.6(3) . . ?
F9 C21 C22 120.8(3) . . ?
C20 C21 C22 119.6(3) . . ?
F10 C22 C17 121.2(3) . . ?
F10 C22 C21 113.8(3) . . ?
C17 C22 C21 125.0(3) . . ?
N1 C23 C24 117.6(3) . . ?
N1 C23 C30 125.9(3) . . ?
C24 C23 C30 116.5(3) . . ?
C25 C24 C29 119.8(3) . . ?
C25 C24 C23 120.8(3) . . ?
C29 C24 C23 119.4(3) . . ?
C24 C25 C26 120.0(4) . . ?
C24 C25 H25 120.0 . . ?
C26 C25 H25 120.0 . . ?
C27 C26 C25 119.7(4) . . ?
C27 C26 H26 120.2 . . ?
C25 C26 H26 120.2 . . ?
C28 C27 C26 120.3(4) . . ?
C28 C27 H27 119.9 . . ?
C26 C27 H27 119.9 . . ?
C27 C28 C29 120.7(4) . . ?
C27 C28 H28 119.6 . . ?
C29 C28 H28 119.6 . . ?
C28 C29 C24 119.5(4) . . ?
C28 C29 H29 120.3 . . ?
C24 C29 H29 120.3 . . ?
C31 C30 C35 118.5(3) . . ?
C31 C30 C23 125.3(3) . . ?
C35 C30 C23 116.2(3) . . ?
C30 C31 C32 120.4(3) . . ?
C30 C31 H31 119.8 . . ?
C32 C31 H31 119.8 . . ?
C33 C32 C31 120.4(3) . . ?
C33 C32 H32 119.8 . . ?
C31 C32 H32 119.8 . . ?
C34 C33 C32 119.5(4) . . ?
C34 C33 H33 120.2 . . ?
C32 C33 H33 120.2 . . ?
C33 C34 C35 120.6(4) . . ?
C33 C34 H34 119.7 . . ?
C35 C34 H34 119.7 . . ?
C34 C35 C30 120.5(3) . . ?
C34 C35 H35 119.7 . . ?
C30 C35 H35 119.7 . . ?
C41 C36 C37 113.1(3) . . ?
C41 C36 B2 126.2(3) . . ?
C37 C36 B2 120.3(3) . . ?
F11 C37 C38 116.5(3) . . ?
F11 C37 C36 119.1(3) . . ?
C38 C37 C36 124.3(3) . . ?
F12 C38 C37 120.6(3) . . ?
F12 C38 C39 119.7(3) . . ?
C37 C38 C39 119.8(3) . . ?
F13 C39 C40 120.5(3) . . ?
F13 C39 C38 120.7(3) . . ?
C40 C39 C38 118.8(3) . . ?
F14 C40 C39 119.8(3) . . ?
F14 C40 C41 120.5(3) . . ?
C39 C40 C41 119.7(3) . . ?
F15 C41 C40 114.7(3) . . ?
F15 C41 C36 121.0(3) . . ?
C40 C41 C36 124.3(3) . . ?
C47 C42 C43 113.0(3) . . ?
C47 C42 B2 120.2(3) . . ?
C43 C42 B2 126.9(3) . . ?
F16 C43 C44 114.4(3) . . ?
F16 C43 C42 121.2(3) . . ?
C44 C43 C42 124.3(3) . . ?
F17 C44 C45 120.2(3) . . ?
F17 C44 C43 120.2(3) . . ?
C45 C44 C43 119.6(4) . . ?
F18 C45 C44 120.7(4) . . ?
F18 C45 C46 120.2(4) . . ?
C44 C45 C46 119.1(3) . . ?
F19 C46 C45 120.3(3) . . ?
F19 C46 C47 120.2(4) . . ?
C45 C46 C47 119.4(3) . . ?
F20 C47 C46 115.9(3) . . ?
F20 C47 C42 119.4(3) . . ?
C46 C47 C42 124.6(3) . . ?
N2 C48 C49 118.8(3) . . ?
N2 C48 C55 123.4(3) . . ?
C49 C48 C55 117.7(3) . . ?
C50 C49 C54 118.9(3) . . ?
C50 C49 C48 121.6(3) . . ?
C54 C49 C48 119.5(3) . . ?
C51 C50 C49 120.5(4) . . ?
C51 C50 H50 119.7 . . ?
C49 C50 H50 119.7 . . ?
C52 C51 C50 120.3(4) . . ?
C52 C51 H51 119.8 . . ?
C50 C51 H51 119.8 . . ?
C51 C52 C53 120.5(4) . . ?
C51 C52 H52 119.7 . . ?
C53 C52 H52 119.7 . . ?
C54 C53 C52 120.6(5) . . ?
C54 C53 H53 119.7 . . ?
C52 C53 H53 119.7 . . ?
C53 C54 C49 119.2(4) . . ?
C53 C54 H54 120.4 . . ?
C49 C54 H54 120.4 . . ?
C56 C55 C60 119.5(3) . . ?
C56 C55 C48 124.2(3) . . ?
C60 C55 C48 116.3(3) . . ?
C57 C56 C55 120.0(4) . . ?
C57 C56 H56 120.0 . . ?
C55 C56 H56 120.0 . . ?
C56 C57 C58 120.3(4) . . ?
C56 C57 H57 119.8 . . ?
C58 C57 H57 119.8 . . ?
C57 C58 C59 120.2(4) . . ?
C57 C58 H58 119.9 . . ?
C59 C58 H58 119.9 . . ?
C60 C59 C58 119.8(4) . . ?
C60 C59 H59 120.1 . . ?
C58 C59 H59 120.1 . . ?
C59 C60 C55 120.2(4) . . ?
C59 C60 H60 119.9 . . ?
C55 C60 H60 119.9 . . ?
N1 B1 C17 108.9(2) . . ?
N1 B1 C11 107.2(2) . . ?
C17 B1 C11 112.0(2) . . ?
N1 B1 C1 103.6(2) . . ?
C17 B1 C1 119.1(3) . . ?
C11 B1 C1 105.2(2) . . ?
N2 B2 C36 108.6(2) . . ?
N2 B2 C42 108.4(3) . . ?
C36 B2 C42 111.4(3) . . ?
N2 B2 C10 103.6(2) . . ?
C36 B2 C10 118.5(3) . . ?
C42 B2 C10 105.8(2) . . ?
C23 N1 B1 137.7(3) . . ?
C23 N1 H1 111.2 . . ?
B1 N1 H1 111.2 . . ?
C48 N2 B2 137.2(3) . . ?
C48 N2 H2A 111.4 . . ?
B2 N2 H2A 111.4 . . ?
C62 C61 C66 116.3(3) . . ?
C62 C61 B3 115.3(3) . . ?
C66 C61 B3 125.3(3) . . ?
C61 C62 C63 123.8(4) . . ?
C61 C62 H62 118.1 . . ?
C63 C62 H62 118.1 . . ?
C64 C63 C62 118.2(3) . . ?
C64 C63 H63 120.9 . . ?
C62 C63 H63 120.9 . . ?
C63 C64 C65 120.6(3) . . ?
C63 C64 H64 119.7 . . ?
C65 C64 H64 119.7 . . ?
C64 C65 C67 120.2(3) . . ?
C64 C65 C66 120.5(3) . . ?
C67 C65 C66 119.3(3) . . ?
C65 C66 C70 117.2(3) . . ?
C65 C66 C61 116.7(3) . . ?
C70 C66 C61 126.1(3) . . ?
C68 C67 C65 121.1(3) . . ?
C68 C67 H67 119.5 . . ?
C65 C67 H67 119.5 . . ?
C67 C68 C69 117.9(3) . . ?
C67 C68 H68 121.1 . . ?
C69 C68 H68 121.1 . . ?
C70 C69 C68 124.2(3) . . ?
C70 C69 H69 117.9 . . ?
C68 C69 H69 117.9 . . ?
C69 C70 C66 116.4(3) . . ?
C69 C70 B4 115.3(3) . . ?
C66 C70 B4 125.1(3) . . ?
C76 C71 C72 113.0(3) . . ?
C76 C71 B3 127.3(3) . . ?
C72 C71 B3 119.7(3) . . ?
F21 C72 C73 116.3(3) . . ?
F21 C72 C71 119.8(3) . . ?
C73 C72 C71 123.8(4) . . ?
F22 C73 C74 119.7(4) . . ?
F22 C73 C72 120.4(4) . . ?
C74 C73 C72 119.9(4) . . ?
F23 C74 C73 120.5(4) . . ?
F23 C74 C75 120.3(4) . . ?
C73 C74 C75 119.2(4) . . ?
F24 C75 C74 120.3(4) . . ?
F24 C75 C76 121.0(4) . . ?
C74 C75 C76 118.7(4) . . ?
F25 C76 C75 113.1(3) . . ?
F25 C76 C71 121.5(3) . . ?
C75 C76 C71 125.3(3) . . ?
C82 C77 C78 112.7(3) . . ?
C82 C77 B3 125.7(3) . . ?
C78 C77 B3 120.8(3) . . ?
F26 C78 C79 115.5(3) . . ?
F26 C78 C77 119.4(3) . . ?
C79 C78 C77 124.9(3) . . ?
F27 C79 C80 120.8(3) . . ?
F27 C79 C78 120.1(3) . . ?
C80 C79 C78 119.1(3) . . ?
F28 C80 C81 120.4(4) . . ?
F28 C80 C79 120.3(3) . . ?
C81 C80 C79 119.3(3) . . ?
F29 C81 C80 120.0(3) . . ?
F29 C81 C82 120.4(3) . . ?
C80 C81 C82 119.5(3) . . ?
F30 C82 C77 120.9(3) . . ?
F30 C82 C81 114.7(3) . . ?
C77 C82 C81 124.4(3) . . ?
N3 C83 C90 125.7(3) . . ?
N3 C83 C84 117.7(3) . . ?
C90 C83 C84 116.6(3) . . ?
C85 C84 C89 120.0(4) . . ?
C85 C84 C83 119.9(3) . . ?
C89 C84 C83 120.0(4) . . ?
C84 C85 C86 119.6(4) . . ?
C84 C85 H85 120.2 . . ?
C86 C85 H85 120.2 . . ?
C87 C86 C85 120.2(5) . . ?
C87 C86 H86 119.9 . . ?
C85 C86 H86 119.9 . . ?
C86 C87 C88 120.2(4) . . ?
C86 C87 H87 119.9 . . ?
C88 C87 H87 119.9 . . ?
C87 C88 C89 120.7(5) . . ?
C87 C88 H88 119.6 . . ?
C89 C88 H88 119.6 . . ?
C88 C89 C84 119.1(5) . . ?
C88 C89 H89 120.4 . . ?
C84 C89 H89 120.4 . . ?
C91 C90 C95 118.3(3) . . ?
C91 C90 C83 124.2(3) . . ?
C95 C90 C83 117.5(3) . . ?
C92 C91 C90 120.2(3) . . ?
C92 C91 H91 119.9 . . ?
C90 C91 H91 119.9 . . ?
C93 C92 C91 120.5(4) . . ?
C93 C92 H92 119.7 . . ?
C91 C92 H92 119.7 . . ?
C92 C93 C94 119.6(4) . . ?
C92 C93 H93 120.2 . . ?
C94 C93 H93 120.2 . . ?
C95 C94 C93 120.0(4) . . ?
C95 C94 H94 120.0 . . ?
C93 C94 H94 120.0 . . ?
C94 C95 C90 121.4(3) . . ?
C94 C95 H95 119.3 . . ?
C90 C95 H95 119.3 . . ?
C101 C96 C97 112.9(3) . . ?
C101 C96 B4 126.0(3) . . ?
C97 C96 B4 120.8(3) . . ?
F31 C97 C98 116.0(3) . . ?
F31 C97 C96 119.7(3) . . ?
C98 C97 C96 124.3(3) . . ?
F32 C98 C99 120.0(3) . . ?
F32 C98 C97 120.7(3) . . ?
C99 C98 C97 119.3(3) . . ?
F33 C99 C100 120.6(3) . . ?
F33 C99 C98 120.3(3) . . ?
C100 C99 C98 119.1(3) . . ?
F34 C100 C99 120.0(3) . . ?
F34 C100 C101 120.5(3) . . ?
C99 C100 C101 119.5(3) . . ?
F35 C101 C100 114.0(3) . . ?
F35 C101 C96 121.1(3) . . ?
C100 C101 C96 124.9(3) . . ?
C107 C102 C103 113.3(3) . . ?
C107 C102 B4 127.5(3) . . ?
C103 C102 B4 119.2(3) . . ?
F36 C103 C104 116.4(3) . . ?
F36 C103 C102 120.1(3) . . ?
C104 C103 C102 123.5(3) . . ?
F37 C104 C105 119.9(3) . . ?
F37 C104 C103 120.1(4) . . ?
C105 C104 C103 120.0(3) . . ?
F38 C105 C106 120.7(4) . . ?
F38 C105 C104 120.4(4) . . ?
C106 C105 C104 118.9(3) . . ?
F39 C106 C105 119.8(3) . . ?
F39 C106 C107 120.3(4) . . ?
C105 C106 C107 119.9(3) . . ?
F40 C107 C106 114.5(3) . . ?
F40 C107 C102 121.0(3) . . ?
C106 C107 C102 124.5(3) . . ?
N4 C108 C109 125.4(3) . . ?
N4 C108 C115 117.1(3) . . ?
C109 C108 C115 117.5(3) . . ?
C114 C109 C110 118.3(3) . . ?
C114 C109 C108 124.8(3) . . ?
C110 C109 C108 116.8(3) . . ?
C111 C110 C109 120.6(3) . . ?
C111 C110 H110 119.7 . . ?
C109 C110 H110 119.7 . . ?
C110 C111 C112 120.0(3) . . ?
C110 C111 H111 120.0 . . ?
C112 C111 H111 120.0 . . ?
C111 C112 C113 120.2(4) . . ?
C111 C112 H112 119.9 . . ?
C113 C112 H112 119.9 . . ?
C114 C113 C112 119.8(3) . . ?
C114 C113 H113 120.1 . . ?
C112 C113 H113 120.1 . . ?
C113 C114 C109 121.2(3) . . ?
C113 C114 H114 119.4 . . ?
C109 C114 H114 119.4 . . ?
C120 C115 C116 119.8(3) . . ?
C120 C115 C108 120.7(3) . . ?
C116 C115 C108 119.4(3) . . ?
C117 C116 C115 119.7(4) . . ?
C117 C116 H116 120.1 . . ?
C115 C116 H116 120.1 . . ?
C116 C117 C118 120.3(4) . . ?
C116 C117 H117 119.8 . . ?
C118 C117 H117 119.8 . . ?
C119 C118 C117 120.2(4) . . ?
C119 C118 H118 119.9 . . ?
C117 C118 H118 119.9 . . ?
C118 C119 C120 120.3(4) . . ?
C118 C119 H119 119.8 . . ?
C120 C119 H119 119.8 . . ?
C119 C120 C115 119.6(4) . . ?
C119 C120 H120 120.2 . . ?
C115 C120 H120 120.2 . . ?
N3 B3 C77 110.3(2) . . ?
N3 B3 C71 108.4(2) . . ?
C77 B3 C71 110.2(3) . . ?
N3 B3 C61 103.3(2) . . ?
C77 B3 C61 117.8(3) . . ?
C71 B3 C61 106.4(2) . . ?
N4 B4 C96 109.4(2) . . ?
N4 B4 C102 107.2(2) . . ?
C96 B4 C102 111.7(2) . . ?
N4 B4 C70 103.9(2) . . ?
C96 B4 C70 117.9(3) . . ?
C102 B4 C70 106.0(2) . . ?
C83 N3 B3 137.8(3) . . ?
C83 N3 H3A 111.1 . . ?
B3 N3 H3A 111.1 . . ?
C108 N4 B4 137.4(3) . . ?
C108 N4 H4A 111.3 . . ?
B4 N4 H4A 111.3 . . ?
Cl1 C121 Cl3 106.4(7) . . ?
Cl1 C121 Cl2 108.9(8) . . ?
Cl3 C121 Cl2 104.9(9) . . ?
Cl1 C121 H121 112.1 . . ?
Cl3 C121 H121 112.1 . . ?
Cl2 C121 H121 112.1 . . ?
Cl2 C122 Cl3 113.1(5) . . ?
Cl2 C122 Cl1 112.2(4) . . ?
Cl3 C122 Cl1 103.8(5) . . ?
Cl2 C122 H122 109.2 . . ?
Cl3 C122 H122 109.2 . . ?
Cl1 C122 H122 109.2 . . ?
Cl6 C123 Cl4 112.3(5) . . ?
Cl6 C123 Cl5 112.9(5) . . ?
Cl4 C123 Cl5 110.6(5) . . ?
Cl6 C123 H123 106.9 . . ?
Cl4 C123 H123 106.9 . . ?
Cl5 C123 H123 106.9 . . ?
Cl5 Cl4 C123 72.4(4) 3_676 3_676 ?
Cl5 Cl4 C123 52.3(4) 3_676 . ?
Cl5 Cl4 Cl6 121.4(3) 3_676 3_676 ?
C123 Cl4 Cl6 70.3(3) . 3_676 ?
Cl4 Cl5 C123 84.5(5) 3_676 3_676 ?
Cl4 Cl5 C123 66.7(4) 3_676 . ?
Cl4 Cl5 Cl6 143.0(3) 3_676 3_676 ?
C123 Cl5 Cl6 62.9(4) 3_676 3_676 ?
C123 Cl5 Cl6 76.6(4) . 3_676 ?
Cl5 Cl6 Cl4 94.80(18) 3_676 3_676 ?
C125 C124 H12A 109.5 . . ?
C125 C124 H12B 109.5 . . ?
H12A C124 H12B 109.5 . . ?
C125 C124 H12C 109.5 . . ?
H12A C124 H12C 109.5 . . ?
H12B C124 H12C 109.5 . . ?
C124 C125 C126 112.5(6) . . ?
C124 C125 H12D 109.1 . . ?
C126 C125 H12D 109.1 . . ?
C124 C125 H12E 109.1 . . ?
C126 C125 H12E 109.1 . . ?
H12D C125 H12E 107.8 . . ?
C125 C126 C126 110.6(5) . 3_666 ?
C125 C126 H12F 109.5 . . ?
C126 C126 H12F 109.5 3_666 . ?
C125 C126 H12G 109.5 . . ?
C126 C126 H12G 109.5 3_666 . ?
H12F C126 H12G 108.1 . . ?

loop_
_geom_bond_atom_site_label_1
_geom_bond_atom_site_label_2
_geom_bond_distance
_geom_bond_site_symmetry_2
_geom_bond_publ_flag
C1 C2 1.380(5) . ?
C1 C6 1.444(4) . ?
C1 B1 1.672(5) . ?
C2 C3 1.413(5) . ?
C2 H2 0.9300 . ?
C3 C4 1.353(6) . ?
C3 H3 0.9300 . ?
C4 C5 1.421(5) . ?
C4 H4 0.9300 . ?
C5 C7 1.405(5) . ?
C5 C6 1.435(5) . ?
C6 C10 1.458(5) . ?
C7 C8 1.356(6) . ?
C7 H7 0.9300 . ?
C8 C9 1.416(5) . ?
C8 H8 0.9300 . ?
C9 C10 1.388(5) . ?
C9 H9 0.9300 . ?
C10 B2 1.677(5) . ?
C11 C12 1.384(4) . ?
C11 C16 1.393(4) . ?
C11 B1 1.657(5) . ?
C12 F1 1.346(4) . ?
C12 C13 1.381(5) . ?
C13 F2 1.341(4) . ?
C13 C14 1.386(5) . ?
C14 F3 1.337(4) . ?
C14 C15 1.359(6) . ?
C15 F4 1.353(4) . ?
C15 C16 1.380(5) . ?
C16 F5 1.351(4) . ?
C17 C22 1.381(4) . ?
C17 C18 1.394(4) . ?
C17 B1 1.645(4) . ?
C18 F6 1.347(4) . ?
C18 C19 1.374(5) . ?
C19 F7 1.343(4) . ?
C19 C20 1.382(5) . ?
C20 F8 1.338(4) . ?
C20 C21 1.361(5) . ?
C21 F9 1.340(4) . ?
C21 C22 1.387(4) . ?
C22 F10 1.355(3) . ?
C23 N1 1.298(4) . ?
C23 C24 1.478(4) . ?
C23 C30 1.482(5) . ?
C24 C25 1.375(5) . ?
C24 C29 1.384(5) . ?
C25 C26 1.394(5) . ?
C25 H25 0.9300 . ?
C26 C27 1.369(7) . ?
C26 H26 0.9300 . ?
C27 C28 1.363(7) . ?
C27 H27 0.9300 . ?
C28 C29 1.381(5) . ?
C28 H28 0.9300 . ?
C29 H29 0.9300 . ?
C30 C31 1.384(5) . ?
C30 C35 1.396(5) . ?
C31 C32 1.390(5) . ?
C31 H31 0.9300 . ?
C32 C33 1.381(5) . ?
C32 H32 0.9300 . ?
C33 C34 1.369(6) . ?
C33 H33 0.9300 . ?
C34 C35 1.384(5) . ?
C34 H34 0.9300 . ?
C35 H35 0.9300 . ?
C36 C41 1.390(4) . ?
C36 C37 1.392(4) . ?
C36 B2 1.642(5) . ?
C37 F11 1.348(4) . ?
C37 C38 1.375(5) . ?
C38 F12 1.345(4) . ?
C38 C39 1.375(5) . ?
C39 F13 1.338(4) . ?
C39 C40 1.370(5) . ?
C40 F14 1.340(4) . ?
C40 C41 1.378(4) . ?
C41 F15 1.351(3) . ?
C42 C47 1.385(5) . ?
C42 C43 1.391(5) . ?
C42 B2 1.663(5) . ?
C43 F16 1.348(4) . ?
C43 C44 1.381(5) . ?
C44 F17 1.339(4) . ?
C44 C45 1.363(6) . ?
C45 F18 1.340(4) . ?
C45 C46 1.375(6) . ?
C46 F19 1.344(4) . ?
C46 C47 1.378(5) . ?
C47 F20 1.358(4) . ?
C48 N2 1.296(4) . ?
C48 C49 1.465(5) . ?
C48 C55 1.481(5) . ?
C49 C50 1.391(5) . ?
C49 C54 1.402(5) . ?
C50 C51 1.382(5) . ?
C50 H50 0.9300 . ?
C51 C52 1.342(7) . ?
C51 H51 0.9300 . ?
C52 C53 1.391(7) . ?
C52 H52 0.9300 . ?
C53 C54 1.374(6) . ?
C53 H53 0.9300 . ?
C54 H54 0.9300 . ?
C55 C56 1.386(5) . ?
C55 C60 1.393(5) . ?
C56 C57 1.376(5) . ?
C56 H56 0.9300 . ?
C57 C58 1.378(6) . ?
C57 H57 0.9300 . ?
C58 C59 1.380(6) . ?
C58 H58 0.9300 . ?
C59 C60 1.378(6) . ?
C59 H59 0.9300 . ?
C60 H60 0.9300 . ?
B1 N1 1.598(4) . ?
B2 N2 1.601(4) . ?
N1 H1 0.8600 . ?
N2 H2A 0.8600 . ?
C61 C62 1.390(5) . ?
C61 C66 1.454(5) . ?
C61 B3 1.676(5) . ?
C62 C63 1.403(5) . ?
C62 H62 0.9300 . ?
C63 C64 1.363(6) . ?
C63 H63 0.9300 . ?
C64 C65 1.403(5) . ?
C64 H64 0.9300 . ?
C65 C67 1.423(5) . ?
C65 C66 1.427(5) . ?
C66 C70 1.452(5) . ?
C67 C68 1.353(6) . ?
C67 H67 0.9300 . ?
C68 C69 1.404(5) . ?
C68 H68 0.9300 . ?
C69 C70 1.381(5) . ?
C69 H69 0.9300 . ?
C70 B4 1.671(5) . ?
C71 C76 1.380(5) . ?
C71 C72 1.392(5) . ?
C71 B3 1.657(5) . ?
C72 F21 1.353(4) . ?
C72 C73 1.380(6) . ?
C73 F22 1.342(5) . ?
C73 C74 1.366(7) . ?
C74 F23 1.336(5) . ?
C74 C75 1.374(6) . ?
C75 F24 1.338(5) . ?
C75 C76 1.377(5) . ?
C76 F25 1.348(4) . ?
C77 C82 1.384(4) . ?
C77 C78 1.391(4) . ?
C77 B3 1.638(5) . ?
C78 F26 1.348(4) . ?
C78 C79 1.375(5) . ?
C79 F27 1.340(4) . ?
C79 C80 1.373(5) . ?
C80 F28 1.348(4) . ?
C80 C81 1.360(5) . ?
C81 F29 1.337(4) . ?
C81 C82 1.387(5) . ?
C82 F30 1.355(4) . ?
C83 N3 1.297(4) . ?
C83 C90 1.476(5) . ?
C83 C84 1.487(5) . ?
C84 C85 1.380(6) . ?
C84 C89 1.390(6) . ?
C85 C86 1.396(6) . ?
C85 H85 0.9300 . ?
C86 C87 1.359(8) . ?
C86 H86 0.9300 . ?
C87 C88 1.376(8) . ?
C87 H87 0.9300 . ?
C88 C89 1.381(6) . ?
C88 H88 0.9300 . ?
C89 H89 0.9300 . ?
C90 C91 1.391(5) . ?
C90 C95 1.391(5) . ?
C91 C92 1.380(5) . ?
C91 H91 0.9300 . ?
C92 C93 1.379(5) . ?
C92 H92 0.9300 . ?
C93 C94 1.380(6) . ?
C93 H93 0.9300 . ?
C94 C95 1.366(5) . ?
C94 H94 0.9300 . ?
C95 H95 0.9300 . ?
C96 C101 1.381(4) . ?
C96 C97 1.391(4) . ?
C96 B4 1.656(4) . ?
C97 F31 1.346(4) . ?
C97 C98 1.387(5) . ?
C98 F32 1.341(4) . ?
C98 C99 1.372(5) . ?
C99 F33 1.339(4) . ?
C99 C100 1.367(5) . ?
C100 F34 1.343(4) . ?
C100 C101 1.378(4) . ?
C101 F35 1.359(3) . ?
C102 C107 1.385(5) . ?
C102 C103 1.397(5) . ?
C102 B4 1.662(5) . ?
C103 F36 1.346(4) . ?
C103 C104 1.379(5) . ?
C104 F37 1.346(4) . ?
C104 C105 1.375(6) . ?
C105 F38 1.344(4) . ?
C105 C106 1.361(6) . ?
C106 F39 1.349(4) . ?
C106 C107 1.375(5) . ?
C107 F40 1.350(4) . ?
C108 N4 1.300(4) . ?
C108 C109 1.479(5) . ?
C108 C115 1.488(4) . ?
C109 C114 1.387(5) . ?
C109 C110 1.399(5) . ?
C110 C111 1.377(5) . ?
C110 H110 0.9300 . ?
C111 C112 1.380(6) . ?
C111 H111 0.9300 . ?
C112 C113 1.382(5) . ?
C112 H112 0.9300 . ?
C113 C114 1.374(5) . ?
C113 H113 0.9300 . ?
C114 H114 0.9300 . ?
C115 C120 1.388(5) . ?
C115 C116 1.391(5) . ?
C116 C117 1.376(5) . ?
C116 H116 0.9300 . ?
C117 C118 1.382(7) . ?
C117 H117 0.9300 . ?
C118 C119 1.369(7) . ?
C118 H118 0.9300 . ?
C119 C120 1.387(5) . ?
C119 H119 0.9300 . ?
C120 H120 0.9300 . ?
B3 N3 1.601(4) . ?
B4 N4 1.601(4) . ?
N3 H3A 0.8600 . ?
N4 H4A 0.8600 . ?
C121 Cl1 1.727(17) . ?
C121 Cl3 1.777(15) . ?
C121 Cl2 1.808(17) . ?
C121 H121 0.9800 . ?
C122 Cl2 1.653(8) . ?
C122 Cl3 1.754(8) . ?
C122 Cl1 1.811(10) . ?
C122 H122 0.9800 . ?
C123 Cl6 1.706(10) . ?
C123 Cl4 1.737(10) . ?
C123 Cl5 1.738(10) . ?
C123 H123 0.9800 . ?
Cl4 Cl5 1.195(4) 3_676 ?
Cl4 C123 1.675(10) 3_676 ?
Cl4 Cl6 2.061(5) 3_676 ?
Cl5 Cl4 1.195(4) 3_676 ?
Cl5 C123 1.380(9) 3_676 ?
Cl5 Cl6 1.813(5) 3_676 ?
Cl6 Cl5 1.813(5) 3_676 ?
Cl6 Cl4 2.061(5) 3_676 ?
Cl6 C123 2.203(10) 3_676 ?
C124 C125 1.539(16) . ?
C124 H12A 0.9600 . ?
C124 H12B 0.9600 . ?
C124 H12C 0.9600 . ?
C125 C126 1.543(11) . ?
C125 H12D 0.9700 . ?
C125 H12E 0.9700 . ?
C126 C126 1.543(4) 3_666 ?
C126 H12F 0.9700 . ?
C126 H12G 0.9700 . ?
